data_2217570
loop_
_publ_author_name
'Hai-Yun Xu'
'Huai-Ling Ma'
'Mao-Tian Xu'
'Wen-Xian Zhao'
'Bao-Guo Guo'

_publ_section_title
;<i>catena</i>-Poly[[[diaquairon(II)]-\m-pyridine-2,5-dicarboxylato-[tetraaquairon(II)]-\m-pyridine-2,5-dicarboxylato]
 tetrahydrate]
;
_journal_coeditor_code IS2270
_journal_issue 2
_journal_name_full 'Acta Crystallographica Section E'
_journal_page_first m413
_journal_page_last m413
_journal_paper_doi 10.1107/S1600536808002043
_journal_volume 64
_journal_year 2008
_chemical_formula_iupac '[Fe2 (C7 H3 N O4)2 (H2 O)6], 4H2 O'
_chemical_formula_moiety 'C14 H18 Fe2 N2 O14, 4(H2 O)'
_chemical_formula_sum 'C14 H26 Fe2 N2 O18'
_chemical_formula_weight 622.06
_chemical_name_systematic
;
catena-Poly[[[diaquairon(II)]-\m-pyridine-2,5-dicarboxylato-
[tetraaquairon(II)]-\m-pyridine-2,5-dicarboxylato] tetrahydrate]
;
_space_group_IT_number 2
_symmetry_cell_setting triclinic
_symmetry_space_group_name_Hall '-P 1'
_symmetry_space_group_name_H-M 'P -1'
_atom_sites_solution_hydrogens geom
_atom_sites_solution_primary direct
_atom_sites_solution_secondary difmap
_audit_creation_method SHELXL-97
_cell_angle_alpha 90.942(6)
_cell_angle_beta 101.375(6)
_cell_angle_gamma 108.112(5)
_cell_formula_units_Z 1
_cell_length_a 7.098(3)
_cell_length_b 8.922(3)
_cell_length_c 9.720(2)
_cell_measurement_reflns_used 714
_cell_measurement_temperature 298(2)
_cell_measurement_theta_max 28.18
_cell_measurement_theta_min 2.41
_cell_volume 571.6(3)
_computing_cell_refinement 'SAINT (Siemens, 1996)'
_computing_data_collection 'SMART (Siemens, 1996)'
_computing_data_reduction 'SAINT (Siemens, 1996)'
_computing_molecular_graphics 'SHELXTL (Sheldrick, 2008)'
_computing_publication_material 'SHELXTL (Sheldrick, 2008)'
_computing_structure_refinement 'SHELXL97 (Sheldrick, 2008)'
_computing_structure_solution 'SHELXS97 (Sheldrick, 2008)'
_diffrn_ambient_temperature 298(2)
_diffrn_measured_fraction_theta_full 0.982
_diffrn_measured_fraction_theta_max 0.982
_diffrn_measurement_device_type 'Bruker SMART APEX CCD'
_diffrn_measurement_method '\f and \w'
_diffrn_radiation_monochromator graphite
_diffrn_radiation_source 'fine-focus sealed tube'
_diffrn_radiation_type MoK\a
_diffrn_radiation_wavelength 0.71073
_diffrn_reflns_av_R_equivalents 0.0621
_diffrn_reflns_av_sigmaI/netI 0.0472
_diffrn_reflns_limit_h_max 6
_diffrn_reflns_limit_h_min -8
_diffrn_reflns_limit_k_max 10
_diffrn_reflns_limit_k_min -10
_diffrn_reflns_limit_l_max 10
_diffrn_reflns_limit_l_min -11
_diffrn_reflns_number 2866
_diffrn_reflns_theta_full 25.00
_diffrn_reflns_theta_max 25.00
_diffrn_reflns_theta_min 2.14
_exptl_absorpt_coefficient_mu 1.361
_exptl_absorpt_correction_T_max 0.7917
_exptl_absorpt_correction_T_min 0.7631
_exptl_absorpt_correction_type multi-scan
_exptl_absorpt_process_details '(<i>SADABS</i>; Sheldrick, 1996)'
_exptl_crystal_colour red
_exptl_crystal_density_diffrn 1.807
_exptl_crystal_density_method 'not measured'
_exptl_crystal_description block
_exptl_crystal_F_000 320
_exptl_crystal_size_max 0.21
_exptl_crystal_size_mid 0.20
_exptl_crystal_size_min 0.18
_refine_diff_density_max 0.654
_refine_diff_density_min -0.598
_refine_ls_extinction_method none
_refine_ls_goodness_of_fit_ref 1.064
_refine_ls_hydrogen_treatment constr
_refine_ls_matrix_type full
_refine_ls_number_parameters 166
_refine_ls_number_reflns 1989
_refine_ls_number_restraints 0
_refine_ls_restrained_S_all 1.064
_refine_ls_R_factor_all 0.0466
_refine_ls_R_factor_gt 0.0429
_refine_ls_shift/su_max 0.000
_refine_ls_shift/su_mean 0.000
_refine_ls_structure_factor_coef Fsqd
_refine_ls_weighting_details 'calc w=1/[\s^2^(Fo^2^)+(0.081P)^2^+0.2244P] where P=(Fo^2^+2Fc^2^)/3'
_refine_ls_weighting_scheme calc
_refine_ls_wR_factor_gt 0.1209
_refine_ls_wR_factor_ref 0.1241
_reflns_number_gt 1757
_reflns_number_total 1989
_reflns_threshold_expression I>2\s(I)
_cod_data_source_file is2270.cif
_cod_data_source_block I
_cod_database_code 2217570
_cod_database_fobs_code 2217570

loop_
_symmetry_equiv_pos_as_xyz
'x, y, z'
'-x, -y, -z'

loop_
_atom_site_type_symbol
_atom_site_label
_atom_site_fract_x
_atom_site_fract_y
_atom_site_fract_z
_atom_site_U_iso_or_equiv
_atom_site_adp_type
_atom_site_calc_flag
_atom_site_refinement_flags
_atom_site_occupancy
Fe Fe1 0.5000 0.5000 0.0000 0.0222(2) Uani d S 1
Fe Fe2 1.0000 0.5000 0.5000 0.0258(2) Uani d S 1
C C1 0.6446(4) 0.3738(3) 0.2523(3) 0.0270(6) Uani d . 1
C C2 0.4924(4) 0.2309(3) 0.1667(3) 0.0275(6) Uani d . 1
C C3 0.4514(5) 0.0824(3) 0.2147(3) 0.0330(7) Uani d . 1
H H3 0.5126 0.0679 0.3050 0.040 Uiso calc R 1
C C4 0.3189(5) -0.0438(3) 0.1270(3) 0.0331(7) Uani d . 1
H H4 0.2889 -0.1449 0.1579 0.040 Uiso calc R 1
C C5 0.2302(4) -0.0216(3) -0.0065(3) 0.0278(6) Uani d . 1
C C6 0.2767(4) 0.1328(3) -0.0474(3) 0.0279(6) Uani d . 1
H H6 0.2161 0.1496 -0.1372 0.033 Uiso calc R 1
C C7 0.0905(4) -0.1587(4) -0.1093(3) 0.0318(7) Uani d . 1
N N1 0.4039(3) 0.2565(3) 0.0369(3) 0.0261(5) Uani d . 1
O O1 0.8315(4) 0.6187(3) 0.5803(3) 0.0448(6) Uani d . 1
H H1A 0.7132 0.6145 0.5373 0.054 Uiso d R 1
H H1B 0.9150 0.7017 0.6279 0.054 Uiso d R 1
O O2 0.9411(3) 0.3350(3) 0.6494(2) 0.0425(6) Uani d . 1
H H2B 0.8576 0.2419 0.6286 0.051 Uiso d R 1
H H2A 1.0460 0.3570 0.7156 0.051 Uiso d R 1
O O3 0.7348(3) 0.3533(2) 0.3701(2) 0.0352(5) Uani d . 1
O O4 0.6748(3) 0.5047(2) 0.1970(2) 0.0334(5) Uani d . 1
O O5 0.2787(3) 0.5429(3) 0.0954(2) 0.0361(5) Uani d . 1
H H5A 0.1792 0.5354 0.0276 0.043 Uiso d R 1
H H5B 0.2288 0.4806 0.1537 0.043 Uiso d R 1
O O6 0.0097(4) -0.1287(3) -0.2262(3) 0.0473(6) Uani d . 1
O O7 0.0653(4) -0.2939(3) -0.0688(3) 0.0430(6) Uani d . 1
O O8 0.4663(4) 0.2880(4) 0.6019(3) 0.0640(8) Uani d . 1
H H8B 0.4601 0.3105 0.6859 0.077 Uiso d R 1
H H8A 0.5871 0.3270 0.5904 0.077 Uiso d R 1
O O9 0.1591(7) -0.0327(5) 0.4428(6) 0.1112(15) Uani d . 1
H H9B 0.2489 0.0471 0.4912 0.133 Uiso d R 1
H H9A 0.1463 0.0205 0.3718 0.133 Uiso d R 1

loop_
_atom_site_aniso_label
_atom_site_aniso_U_11
_atom_site_aniso_U_22
_atom_site_aniso_U_33
_atom_site_aniso_U_12
_atom_site_aniso_U_13
_atom_site_aniso_U_23
Fe1 0.0226(3) 0.0153(3) 0.0243(3) 0.0050(2) -0.0034(2) -0.0004(2)
Fe2 0.0269(4) 0.0200(3) 0.0247(3) 0.0056(2) -0.0043(2) -0.0003(2)
C1 0.0253(14) 0.0248(14) 0.0301(15) 0.0088(12) 0.0027(11) -0.0011(11)
C2 0.0261(14) 0.0260(14) 0.0284(15) 0.0082(12) 0.0021(11) -0.0013(11)
C3 0.0369(17) 0.0282(15) 0.0302(16) 0.0083(13) 0.0019(13) 0.0059(12)
C4 0.0357(16) 0.0215(14) 0.0403(17) 0.0090(13) 0.0041(13) 0.0059(12)
C5 0.0251(14) 0.0225(14) 0.0355(16) 0.0079(12) 0.0054(12) 0.0003(12)
C6 0.0277(15) 0.0226(13) 0.0314(15) 0.0088(12) 0.0006(12) -0.0004(11)
C7 0.0242(14) 0.0258(15) 0.0432(18) 0.0083(12) 0.0023(13) -0.0049(13)
N1 0.0259(12) 0.0187(11) 0.0308(13) 0.0071(10) -0.0003(10) 0.0014(9)
O1 0.0403(13) 0.0383(13) 0.0492(14) 0.0153(11) -0.0089(11) -0.0151(11)
O2 0.0407(13) 0.0349(12) 0.0411(13) 0.0033(10) -0.0026(10) 0.0113(10)
O3 0.0366(12) 0.0278(11) 0.0308(11) 0.0047(9) -0.0072(9) 0.0010(8)
O4 0.0367(12) 0.0228(10) 0.0314(11) 0.0071(9) -0.0096(9) -0.0011(8)
O5 0.0320(11) 0.0320(12) 0.0439(13) 0.0104(10) 0.0072(10) 0.0046(10)
O6 0.0572(15) 0.0302(12) 0.0434(14) 0.0136(11) -0.0134(11) -0.0088(10)
O7 0.0367(13) 0.0198(11) 0.0632(16) 0.0040(10) -0.0020(11) -0.0008(10)
O8 0.0469(16) 0.075(2) 0.066(2) 0.0196(16) 0.0038(14) 0.0019(16)
O9 0.116(3) 0.054(2) 0.163(5) 0.019(2) 0.041(3) 0.000(2)

loop_
_atom_type_symbol
_atom_type_description
_atom_type_scat_dispersion_real
_atom_type_scat_dispersion_imag
_atom_type_scat_source
C C 0.0033 0.0016 'International Tables Vol C Tables 4.2.6.8 and 6.1.1.4'
H H 0.0000 0.0000 'International Tables Vol C Tables 4.2.6.8 and 6.1.1.4'
N N 0.0061 0.0033 'International Tables Vol C Tables 4.2.6.8 and 6.1.1.4'
O O 0.0106 0.0060 'International Tables Vol C Tables 4.2.6.8 and 6.1.1.4'
Fe Fe 0.3463 0.8444 'International Tables Vol C Tables 4.2.6.8 and 6.1.1.4'

loop_
_geom_angle_atom_site_label_1
_geom_angle_atom_site_label_2
_geom_angle_atom_site_label_3
_geom_angle_site_symmetry_1
_geom_angle_site_symmetry_3
_geom_angle
O4 Fe1 O4 . 2_665 180.00(11)
O4 Fe1 O5 . 2_665 90.89(9)
O4 Fe1 O5 2_665 2_665 89.11(9)
O4 Fe1 O5 . . 89.11(9)
O4 Fe1 O5 2_665 . 90.89(9)
O5 Fe1 O5 2_665 . 180.00(6)
O4 Fe1 N1 . . 79.00(8)
O4 Fe1 N1 2_665 . 101.00(8)
O5 Fe1 N1 2_665 . 88.20(9)
O5 Fe1 N1 . . 91.80(9)
O4 Fe1 N1 . 2_665 101.00(8)
O4 Fe1 N1 2_665 2_665 79.00(8)
O5 Fe1 N1 2_665 2_665 91.80(9)
O5 Fe1 N1 . 2_665 88.20(9)
N1 Fe1 N1 . 2_665 180.0
O1 Fe2 O1 . 2_766 180.00(12)
O1 Fe2 O3 . 2_766 90.59(9)
O1 Fe2 O3 2_766 2_766 89.41(9)
O1 Fe2 O3 . . 89.41(9)
O1 Fe2 O3 2_766 . 90.59(9)
O3 Fe2 O3 2_766 . 180.0
O1 Fe2 O2 . . 89.15(10)
O1 Fe2 O2 2_766 . 90.85(10)
O3 Fe2 O2 2_766 . 93.74(9)
O3 Fe2 O2 . . 86.26(9)
O1 Fe2 O2 . 2_766 90.85(10)
O1 Fe2 O2 2_766 2_766 89.15(10)
O3 Fe2 O2 2_766 2_766 86.26(9)
O3 Fe2 O2 . 2_766 93.74(9)
O2 Fe2 O2 . 2_766 180.0
O3 C1 O4 . . 125.5(3)
O3 C1 C2 . . 117.1(2)
O4 C1 C2 . . 117.3(2)
N1 C2 C3 . . 122.2(3)
N1 C2 C1 . . 115.5(2)
C3 C2 C1 . . 122.3(3)
C4 C3 C2 . . 118.8(3)
C4 C3 H3 . . 120.6
C2 C3 H3 . . 120.6
C3 C4 C5 . . 120.2(3)
C3 C4 H4 . . 119.9
C5 C4 H4 . . 119.9
C4 C5 C6 . . 117.9(3)
C4 C5 C7 . . 121.9(3)
C6 C5 C7 . . 120.2(3)
N1 C6 C5 . . 122.5(3)
N1 C6 H6 . . 118.7
C5 C6 H6 . . 118.7
O6 C7 O7 . . 125.1(3)
O6 C7 C5 . . 118.1(3)
O7 C7 C5 . . 116.8(3)
C6 N1 C2 . . 118.4(2)
C6 N1 Fe1 . . 129.8(2)
C2 N1 Fe1 . . 111.81(18)
Fe2 O1 H1A . . 122.3
Fe2 O1 H1B . . 107.1
H1A O1 H1B . . 122.4
Fe2 O2 H2B . . 122.9
Fe2 O2 H2A . . 108.0
H2B O2 H2A . . 122.9
C1 O3 Fe2 . . 129.74(18)
C1 O4 Fe1 . . 116.24(18)
Fe1 O5 H5A . . 104.8
Fe1 O5 H5B . . 119.7
H5A O5 H5B . . 105.0
H8B O8 H8A . . 110.3
H9B O9 H9A . . 91.5

loop_
_geom_bond_atom_site_label_1
_geom_bond_atom_site_label_2
_geom_bond_site_symmetry_2
_geom_bond_distance
Fe1 O4 . 2.058(2)
Fe1 O4 2_665 2.058(2)
Fe1 O5 2_665 2.100(2)
Fe1 O5 . 2.100(2)
Fe1 N1 . 2.125(2)
Fe1 N1 2_665 2.125(2)
Fe2 O1 . 2.071(2)
Fe2 O1 2_766 2.071(2)
Fe2 O3 2_766 2.080(2)
Fe2 O3 . 2.080(2)
Fe2 O2 . 2.092(2)
Fe2 O2 2_766 2.092(2)
C1 O3 . 1.242(3)
C1 O4 . 1.268(4)
C1 C2 . 1.496(4)
C2 N1 . 1.351(4)
C2 C3 . 1.376(4)
C3 C4 . 1.368(4)
C3 H3 . 0.9300
C4 C5 . 1.372(4)
C4 H4 . 0.9300
C5 C6 . 1.397(4)
C5 C7 . 1.515(4)
C6 N1 . 1.328(4)
C6 H6 . 0.9300
C7 O6 . 1.241(4)
C7 O7 . 1.245(4)
O1 H1A . 0.8499
O1 H1B . 0.8499
O2 H2B . 0.8500
O2 H2A . 0.8501
O5 H5A . 0.8499
O5 H5B . 0.8500
O8 H8B . 0.8500
O8 H8A . 0.8499
O9 H9B . 0.8499
O9 H9A . 0.8500

loop_
_geom_hbond_atom_site_label_D
_geom_hbond_atom_site_label_H
_geom_hbond_atom_site_label_A
_geom_hbond_site_symmetry_A
_geom_hbond_distance_DH
_geom_hbond_distance_HA
_geom_hbond_distance_DA
_geom_hbond_angle_DHA
O9 H9B O8 . 0.85 2.32 3.159(6) 171
O9 H9A O6 2 0.85 2.06 2.849(5) 154
O8 H8B O5 2_666 0.85 2.55 3.204(4) 134
O8 H8B O4 2_666 0.85 2.51 3.171(4) 136
O8 H8A O3 . 0.85 2.55 3.177(4) 132
O8 H8A O2 . 0.85 2.44 3.201(4) 149
O5 H5B O7 2 0.85 2.22 2.706(3) 116
O2 H2B O9 2_656 0.85 1.94 2.657(5) 141
O2 H2A O4 2_766 0.85 1.99 2.758(3) 150
O1 H1B O6 1_666 0.85 1.92 2.715(3) 156
O1 H1A O8 2_666 0.85 2.06 2.822(4) 148
